data_1525167
loop_
_publ_author_name
'Rossell, H.J.'

_publ_section_title
;
 Fluorite-related phases Ln3 M O7, Ln= rare earth, Y or Sc, M= Nb, Sb or
 Ta
;
_journal_name_full 'Journal of Solid State Chemistry'
_journal_page_first 115
_journal_page_last 122
_journal_volume 27
_journal_year 1979
_chemical_formula_sum 'Nb Nd3 O7'
_chemical_name_systematic 'Nd3 Nb O7'
_space_group_IT_number 63
_symmetry_space_group_name_Hall '-C 2c 2'
_symmetry_space_group_name_H-M 'C m c m'
_cell_angle_alpha 90
_cell_angle_beta 90
_cell_angle_gamma 90
_cell_formula_units_Z 4
_cell_length_a 10.905
_cell_length_b 7.517
_cell_length_c 7.624
_cell_volume 624.961
_citation_journal_id_ASTM JSSCBI
_cod_data_source_file Rossell_JSSCBI_1979_386.cif
_cod_data_source_block Nb1Nd3O7
_cod_original_cell_volume 624.9613
_cod_original_formula_sum 'Nb1 Nd3 O7'
_cod_database_code 1525167

loop_
_symmetry_equiv_pos_as_xyz
x,y,z
-x,-y,z+1/2
x,-y,-z
-x,y,-z+1/2
-x,-y,-z
x,y,-z-1/2
-x,y,z
x,-y,z-1/2
x+1/2,y+1/2,z
-x+1/2,-y+1/2,z+1/2
x+1/2,-y+1/2,-z
-x+1/2,y+1/2,-z+1/2
-x+1/2,-y+1/2,-z
x+1/2,y+1/2,-z-1/2
-x+1/2,y+1/2,z
x+1/2,-y+1/2,z-1/2

loop_
_atom_site_label
_atom_site_type_symbol
_atom_site_fract_x
_atom_site_fract_y
_atom_site_fract_z
_atom_site_occupancy
_atom_site_U_iso_or_equiv
O3 O-2 0 0.45 0.25 1 0.0
Nb1 Nb+5 0 0.5 0 1 0.0
Nd1 Nd+3 0 0 0 1 0.0
Nd2 Nd+3 0.2267 0.2969 0.25 1 0.0
O2 O-2 0.161 0.013 0.25 1 0.0
O1 O-2 0.125 0.321 0.036 1 0.0
